data_4116601
loop_
_publ_author_name
'Tadashi Yamaguchi'
'Haruko Saito'
'Taro Maki'
'Tasuku Ito'

_publ_contact_author_address
;
Department of Chemistry, Graduate School of Science,
Tohoku University,Sendai  980-8578, JAPAN
;
_publ_contact_author_email ' Ito@agnus.chem.tohoku.ac.jp '
_publ_contact_author_fax ' +81 22 217 6548 '
_publ_contact_author_name ' Tasuku ITO '
_publ_contact_author_phone ' +81 22 217 6544 '
_publ_section_title
;
 Syntheses and Structures of Bridge and Chelate Isomers of
 Tetraplatinum(II) Cluster Complex with Diethyldithiophosphate Ion
 (Et2dtp) at In-Plane Sites, [Pt4(CH3COO)4(Et2dtp)4], and Their Mutual
 Isomerization via Cluster Core Rotation
;
_journal_name_full 'Journal of the American Chemical Society'
_journal_page_first 10738
_journal_page_last 10742
_journal_paper_doi 10.1021/ja990596u
_journal_volume 121
_journal_year 1999
_chemical_formula_sum 'C26.33 H53.33 Cl8 O28 P4 Pt4 S8'
_chemical_formula_weight 2262.34
_space_group_IT_number 220
_symmetry_cell_setting cubic
_symmetry_Int_Tables_number 220
_symmetry_space_group_name_Hall 'I -4bd 2c 3'
_symmetry_space_group_name_H-M 'I -4 3 d'
_audit_creation_date 'Sun Dec 27 16:14:19 1998'
_audit_creation_method 'from TEXRAY.INF file'
_cell_angle_alpha 90
_cell_angle_beta 90
_cell_angle_gamma 90
_cell_formula_units_Z 12
_cell_length_a 26.388(4)
_cell_length_b 26.388
_cell_length_c 26.388
_cell_measurement_reflns_used 24
_cell_measurement_temperature 183.2
_cell_measurement_theta_max 11.4
_cell_measurement_theta_min 11.4
_cell_volume 18375(3)
_computing_cell_refinement 'Rigaku/AFC Diffractometer Control'
_computing_data_collection 'Rigaku/AFC Diffractometer Control'
_computing_data_reduction teXsan
_computing_publication_material teXsan
_computing_structure_refinement teXsan
_computing_structure_solution SHELXS86
_diffrn_ambient_temperature 183.2
_diffrn_measurement_device_type 'Rigaku AFC7S'
_diffrn_measurement_method \w-2\q
_diffrn_orient_matrix_UB_11 -0.01959
_diffrn_orient_matrix_UB_12 0.00502
_diffrn_orient_matrix_UB_13 -0.03205
_diffrn_orient_matrix_UB_21 -0.01868
_diffrn_orient_matrix_UB_22 -0.03236
_diffrn_orient_matrix_UB_23 0.00635
_diffrn_orient_matrix_UB_31 -0.02652
_diffrn_orient_matrix_UB_32 0.01908
_diffrn_orient_matrix_UB_33 0.01920
_diffrn_radiation_detector 'scintillation counter'
_diffrn_radiation_monochromator graphite
_diffrn_radiation_source 'Rigaku sealed tube'
_diffrn_radiation_type 'Mo K\a'
_diffrn_radiation_wavelength 0.7107
_diffrn_reflns_av_R_equivalents 0.000
_diffrn_reflns_av_sigmaI/netI 0.149
_diffrn_reflns_limit_h_max 34
_diffrn_reflns_limit_h_min 0
_diffrn_reflns_limit_k_max 24
_diffrn_reflns_limit_k_min 0
_diffrn_reflns_limit_l_max 19
_diffrn_reflns_limit_l_min 0
_diffrn_reflns_number 1776
_diffrn_reflns_reduction_process 'Lp corrections applied'
_diffrn_reflns_theta_max 27.50
_diffrn_reflns_theta_min 1.54
_diffrn_standards_decay_% -2.57
_diffrn_standards_interval_count 150
_diffrn_standards_number 3
_exptl_absorpt_coefficient_mu 9.874
_exptl_absorpt_correction_T_max 0.978
_exptl_absorpt_correction_T_min 0.901
_exptl_absorpt_correction_type psi-scan
_exptl_absorpt_process_details '(North, Phillips & Mathews, 1968)'
_exptl_crystal_colour 'dark brown'
_exptl_crystal_density_diffrn 2.453
_exptl_crystal_description prismatic
_exptl_crystal_F_000 12855.72
_exptl_crystal_size_max 0.300
_exptl_crystal_size_mid 0.250
_exptl_crystal_size_min 0.250
_refine_diff_density_max 1.08
_refine_diff_density_min -1.09
_refine_ls_extinction_method none
_refine_ls_goodness_of_fit_ref 1.269
_refine_ls_matrix_type full
_refine_ls_number_constraints 3
_refine_ls_number_parameters 158
_refine_ls_number_reflns 1148
_refine_ls_number_restraints 0
_refine_ls_R_factor_gt 0.0461
_refine_ls_shift/su_max 5.2045
_refine_ls_shift/su_mean 0.3622
_refine_ls_structure_factor_coef F
_refine_ls_weighting_details 'w = 1/[\s^2^(Fo) + 0.00006|Fo|^2^]'
_refine_ls_weighting_scheme calc
_refine_ls_wR_factor_ref 0.0444
_reflns_number_gt 1148
_reflns_number_total 1776
_reflns_threshold_expression >2.0sigma(I)
_cod_data_source_file ja990596u_1.cif
_cod_data_source_block '[Pt4(OAc)4(dtp)44]_fr.1(chelate)'
_cod_original_cell_volume 18374(1)
_cod_original_sg_symbol_H-M 'I -4 3 d '
_cod_original_formula_sum 'C26.33 H53.33 Cl8 O28 P4 Pt4 S8 '
_cod_database_code 4116601

loop_
_symmetry_equiv_pos_as_xyz
'x, y, z'
'z, x, y'
'y, z, x'
'x+1/2, -y+1/2, -z'
'z+1/2, -x+1/2, -y'
'y+1/2, -z+1/2, -x'
'-x, y+1/2, -z+1/2'
'-z, x+1/2, -y+1/2'
'-y, z+1/2, -x+1/2'
'-x+1/2, -y, z+1/2'
'-z+1/2, -x, y+1/2'
'-y+1/2, -z, x+1/2'
'x+1/4, z+1/4, y+1/4'
'y+1/4, x+1/4, z+1/4'
'z+1/4, y+1/4, x+1/4'
'x+3/4, -z+1/4, -y+3/4'
'y+3/4, -x+1/4, -z+3/4'
'z+3/4, -y+1/4, -x+3/4'
'-x+3/4, z+3/4, -y+1/4'
'-y+3/4, x+3/4, -z+1/4'
'-z+3/4, y+3/4, -x+1/4'
'-x+1/4, -z+3/4, y+3/4'
'-y+1/4, -x+3/4, z+3/4'
'-z+1/4, -y+3/4, x+3/4'
'x+1/2, y+1/2, z+1/2'
'z+1/2, x+1/2, y+1/2'
'y+1/2, z+1/2, x+1/2'
'x+1, -y+1, -z+1/2'
'z+1, -x+1, -y+1/2'
'y+1, -z+1, -x+1/2'
'-x+1/2, y+1, -z+1'
'-z+1/2, x+1, -y+1'
'-y+1/2, z+1, -x+1'
'-x+1, -y+1/2, z+1'
'-z+1, -x+1/2, y+1'
'-y+1, -z+1/2, x+1'
'x+3/4, z+3/4, y+3/4'
'y+3/4, x+3/4, z+3/4'
'z+3/4, y+3/4, x+3/4'
'x+5/4, -z+3/4, -y+5/4'
'y+5/4, -x+3/4, -z+5/4'
'z+5/4, -y+3/4, -x+5/4'
'-x+5/4, z+5/4, -y+3/4'
'-y+5/4, x+5/4, -z+3/4'
'-z+5/4, y+5/4, -x+3/4'
'-x+3/4, -z+5/4, y+5/4'
'-y+3/4, -x+5/4, z+5/4'
'-z+3/4, -y+5/4, x+5/4'

loop_
_atom_site_label
_atom_site_type_symbol
_atom_site_fract_x
_atom_site_fract_y
_atom_site_fract_z
_atom_site_U_iso_or_equiv
_atom_site_adp_type
_atom_site_occupancy
_atom_site_calc_flag
Pt(1) Pt 0.18952(4) -0.13298(4) -0.03112(4) 0.0271(3) Uani 1.00 d
Cl(1) Cl 0.4134(4) 0.0411(4) 0.2144(4) 0.092(4) Uani 1.00 d
Cl(2) Cl 0.078(1) 0.0017(8) 0.0111(10) 0.22(1) Uani 0.67 d
Cl(3) Cl 0.091(2) 0.045(2) 0.037(2) 0.27(2) Uani 0.33 d
S(1) S 0.0978(3) -0.1416(3) -0.0098(3) 0.044(2) Uani 1.00 d
S(2) S 0.1554(3) -0.1565(3) -0.1155(3) 0.049(2) Uani 1.00 d
P(1) P 0.0880(3) -0.1599(3) -0.0830(3) 0.045(2) Uani 1.00 d
O(1) O 0.0602(8) -0.2115(7) -0.0907(7) 0.063(7) Uani 1.00 d
O(2) O 0.0469(7) -0.1233(7) -0.1093(7) 0.057(7) Uani 1.00 d
O(3) O 0.1961(6) -0.2062(6) -0.0146(6) 0.036(5) Uani 1.00 d
O(4) O 0.1795(6) -0.0577(6) -0.0463(6) 0.034(5) Uani 1.00 d
C(1) C 0.081(1) -0.259(1) -0.069(1) 0.09(1) Uani 1.00 d
C(2) C 0.070(2) -0.301(1) -0.111(2) 0.11(2) Uani 1.00 d
C(3) C 0.055(1) -0.069(1) -0.111(2) 0.10(1) Uani 1.00 d
C(4) C 0.010(2) -0.044(1) -0.118(2) 0.12(2) Uani 1.00 d
C(5) C 0.1969(8) -0.2212(9) 0.031(1) 0.034(7) Uani 1.00 d
C(6) C 0.188(1) -0.2768(9) 0.046(1) 0.052(9) Uani 1.00 d
C(7) C 0.3750 0.0000 0.2500 0.10(2) Uani 1.00 d
C(8) C 0.040(2) 0.0397 0.0397 0.10(3) Uiso 1.00 d

loop_
_atom_site_aniso_label
_atom_site_aniso_U_11
_atom_site_aniso_U_22
_atom_site_aniso_U_33
_atom_site_aniso_U_12
_atom_site_aniso_U_13
_atom_site_aniso_U_23
Pt(1) 0.0269(5) 0.0257(5) 0.0288(5) 0.0000(4) -0.0026(4) 0.0021(4)
Cl(1) 0.097(7) 0.069(6) 0.109(9) -0.009(6) 0.021(7) 0.020(6)
Cl(2) 0.30(3) 0.18(2) 0.17(2) 0.18(2) 0.09(2) 0.05(2)
Cl(3) 0.09(2) 0.43(5) 0.30(6) 0.14(3) 0.11(3) 0.33(5)
S(1) 0.031(4) 0.058(5) 0.043(4) -0.008(4) 0.000(3) 0.009(4)
S(2) 0.040(4) 0.063(5) 0.044(4) 0.003(4) -0.004(4) -0.002(4)
P(1) 0.032(4) 0.047(5) 0.058(5) -0.008(3) -0.015(4) 0.002(4)
O(1) 0.07(1) 0.04(1) 0.08(1) -0.02(1) -0.03(1) 0.01(1)
O(2) 0.05(1) 0.07(1) 0.06(1) -0.01(1) -0.03(1) 0.00(1)
O(3) 0.027(10) 0.04(1) 0.04(1) 0.003(8) 0.001(8) 0.002(9)
O(4) 0.025(10) 0.032(10) 0.05(1) 0.007(8) -0.009(8) 0.001(8)
C(1) 0.11(3) 0.04(2) 0.10(3) 0.00(2) -0.07(3) 0.02(2)
C(2) 0.15(4) 0.07(3) 0.11(3) 0.02(3) -0.07(3) -0.03(3)
C(3) 0.08(3) 0.01(1) 0.19(4) -0.03(2) -0.03(3) 0.01(2)
C(4) 0.12(4) 0.05(2) 0.21(6) 0.02(3) 0.02(4) 0.01(3)
C(5) 0.02(1) 0.04(1) 0.04(2) 0.00(1) 0.00(1) 0.01(1)
C(6) 0.06(2) 0.02(1) 0.07(2) -0.01(1) -0.04(2) -0.01(1)
C(7) 0.12(6) 0.09(3) 0.0913 0.0000 0.0000 0.0000

loop_
_atom_type_symbol
_atom_type_description
_atom_type_scat_dispersion_real
_atom_type_scat_dispersion_imag
_atom_type_scat_source
Pt Pt -1.703 8.390
;International Tables for Crystallography
(1992, Vol. C, Tables 4.2.6.8 and 6.1.1.1)
;
C C 0.003 0.002
;International Tables for Crystallography
(1992, Vol. C, Tables 4.2.6.8 and 6.1.1.1)
;
H H 0.000 0.000
;International Tables for Crystallography
(1992, Vol. C, Table 6.1.1.2)
;
O O 0.011 0.006
;International Tables for Crystallography
(1992, Vol. C, Tables 4.2.6.8 and 6.1.1.1)
;
P P 0.102 0.094
;International Tables for Crystallography
(1992, Vol. C, Tables 4.2.6.8 and 6.1.1.1)
;
S S 0.125 0.123
;International Tables for Crystallography
(1992, Vol. C, Tables 4.2.6.8 and 6.1.1.1)
;
Cl Cl 0.148 0.159
;International Tables for Crystallography
(1992, Vol. C, Tables 4.2.6.8 and 6.1.1.1)
;

loop_
_geom_angle_atom_site_label_1
_geom_angle_atom_site_label_2
_geom_angle_atom_site_label_3
_geom_angle
_geom_angle_site_symmetry_1
_geom_angle_site_symmetry_2
_geom_angle_site_symmetry_3
_geom_angle_publ_flag
Pt(1) Pt(1) Pt(1) 88.46(1) 24_544 1_555 42_545 yes
Pt(1) Pt(1) S(1) 173.7(2) 24_544 1_555 1_555 yes
Pt(1) Pt(1) S(2) 96.4(2) 24_544 1_555 1_555 yes
Pt(1) Pt(1) O(3) 98.2(5) 24_544 1_555 1_555 yes
Pt(1) Pt(1) O(4) 84.4(5) 24_544 1_555 1_555 yes
Pt(1) Pt(1) S(1) 95.5(2) 42_545 1_555 1_555 yes
Pt(1) Pt(1) S(2) 173.5(2) 42_545 1_555 1_555 yes
Pt(1) Pt(1) O(3) 85.8(5) 42_545 1_555 1_555 yes
Pt(1) Pt(1) O(4) 93.7(5) 42_545 1_555 1_555 yes
S(1) Pt(1) S(2) 80.0(2) 1_555 1_555 1_555 yes
S(1) Pt(1) O(3) 87.0(5) 1_555 1_555 1_555 yes
S(1) Pt(1) O(4) 90.4(5) 1_555 1_555 1_555 yes
S(2) Pt(1) O(3) 89.2(5) 1_555 1_555 1_555 yes
S(2) Pt(1) O(4) 91.1(5) 1_555 1_555 1_555 yes
O(3) Pt(1) O(4) 177.3(7) 1_555 1_555 1_555 yes
Cl(3) Cl(2) C(8) 53(2) 1_555 1_555 1_555 yes
Cl(2) Cl(3) Cl(3) 113(2) 1_555 1_555 2_555 yes
Cl(2) Cl(3) Cl(3) 97(2) 1_555 1_555 3_555 yes
Cl(2) Cl(3) C(8) 71(3) 1_555 1_555 1_555 yes
Cl(3) Cl(3) Cl(3) 60.000(4) 2_555 1_555 3_555 yes
Cl(3) Cl(3) C(8) 46(3) 2_555 1_555 1_555 yes
Cl(3) Cl(3) C(8) 46(3) 3_555 1_555 1_555 yes
Pt(1) S(1) P(1) 86.1(3) 1_555 1_555 1_555 yes
Pt(1) S(2) P(1) 87.0(3) 1_555 1_555 1_555 yes
S(1) P(1) S(2) 106.8(4) 1_555 1_555 1_555 yes
S(1) P(1) O(1) 113.4(9) 1_555 1_555 1_555 yes
S(1) P(1) O(2) 111.0(9) 1_555 1_555 1_555 yes
S(2) P(1) O(1) 113(1) 1_555 1_555 1_555 yes
S(2) P(1) O(2) 112.9(9) 1_555 1_555 1_555 yes
O(1) P(1) O(2) 98(1) 1_555 1_555 1_555 yes
P(1) O(1) C(1) 120(1) 1_555 1_555 1_555 yes
P(1) O(2) C(3) 120(1) 1_555 1_555 1_555 yes
Pt(1) O(3) C(5) 120(1) 1_555 1_555 1_555 yes
Pt(1) O(4) C(5) 119(1) 1_555 1_555 24_544 yes
O(1) C(1) C(2) 104(2) 1_555 1_555 1_555 yes
O(2) C(3) C(4) 110(3) 1_555 1_555 1_555 yes
O(3) C(5) O(4) 125(2) 1_555 1_555 42_545 yes
O(3) C(5) C(6) 122(2) 1_555 1_555 1_555 yes
O(4) C(5) C(6) 112(2) 42_545 1_555 1_555 yes
Cl(1) C(7) Cl(1) 109.5(7) 1_555 1_555 28_555 yes
Cl(1) C(7) Cl(1) 109.5(4) 1_555 1_555 46_555 yes
Cl(1) C(7) Cl(1) 109.5(4) 1_555 1_555 19_545 yes
Cl(1) C(7) Cl(1) 109.5(4) 28_555 1_555 46_555 yes
Cl(1) C(7) Cl(1) 109.5(4) 28_555 1_555 19_545 yes
Cl(1) C(7) Cl(1) 109.5(7) 46_555 1_555 19_545 yes
Cl(2) C(8) Cl(2) 112(3) 1_555 1_555 2_555 yes
Cl(2) C(8) Cl(2) 112(3) 1_555 1_555 3_555 yes
Cl(2) C(8) Cl(3) 54(2) 1_555 1_555 1_555 yes
Cl(2) C(8) Cl(3) 134(3) 1_555 1_555 2_555 yes
Cl(2) C(8) Cl(3) 112(2) 1_555 1_555 3_555 yes
Cl(2) C(8) Cl(2) 112(3) 2_555 1_555 3_555 yes
Cl(2) C(8) Cl(3) 112(2) 2_555 1_555 1_555 yes
Cl(2) C(8) Cl(3) 54(2) 2_555 1_555 2_555 yes
Cl(2) C(8) Cl(3) 134(3) 2_555 1_555 3_555 yes
Cl(2) C(8) Cl(3) 134(3) 3_555 1_555 1_555 yes
Cl(2) C(8) Cl(3) 112(2) 3_555 1_555 2_555 yes
Cl(2) C(8) Cl(3) 54(2) 3_555 1_555 3_555 yes
Cl(3) C(8) Cl(3) 86(6) 1_555 1_555 2_555 yes
Cl(3) C(8) Cl(3) 86(6) 1_555 1_555 3_555 yes
Cl(3) C(8) Cl(3) 86(6) 2_555 1_555 3_555 yes

loop_
_geom_bond_atom_site_label_1
_geom_bond_atom_site_label_2
_geom_bond_distance
_geom_bond_site_symmetry_1
_geom_bond_site_symmetry_2
_geom_bond_publ_flag
Pt(1) Pt(1) 2.573(2) 1_555 24_544 yes
Pt(1) Pt(1) 2.573(1) 1_555 42_545 yes
Pt(1) S(1) 2.494(7) 1_555 1_555 yes
Pt(1) S(2) 2.481(7) 1_555 1_555 yes
Pt(1) O(3) 1.99(2) 1_555 1_555 yes
Pt(1) O(4) 2.04(2) 1_555 1_555 yes
Cl(1) C(7) 1.757(9) 1_555 1_555 yes
Cl(2) Cl(3) 1.38(6) 1_555 1_555 yes
Cl(2) C(8) 1.61(3) 1_555 1_555 yes
Cl(3) Cl(3) 1.87(9) 1_555 2_555 yes
Cl(3) Cl(3) 1.87(9) 1_555 3_555 yes
Cl(3) C(8) 1.36(6) 1_555 1_555 yes
S(1) P(1) 2.01(1) 1_555 1_555 yes
S(2) P(1) 1.98(1) 1_555 1_555 yes
P(1) O(1) 1.56(2) 1_555 1_555 yes
P(1) O(2) 1.61(2) 1_555 1_555 yes
O(1) C(1) 1.50(3) 1_555 1_555 yes
O(2) C(3) 1.46(3) 1_555 1_555 yes
O(3) C(5) 1.27(3) 1_555 1_555 yes
O(4) C(5) 1.30(3) 1_555 24_544 yes
C(1) C(2) 1.58(5) 1_555 1_555 yes
C(3) C(4) 1.37(5) 1_555 1_555 yes
C(5) C(6) 1.54(3) 1_555 1_555 yes

loop_
_geom_contact_atom_site_label_1
_geom_contact_atom_site_label_2
_geom_contact_distance
_geom_contact_site_symmetry_1
_geom_contact_site_symmetry_2
S(1) S(2) 3.18(1) 1_555 42_545
S(1) S(2) 3.20(1) 1_555 1_555
